data_4081786
loop_
_publ_author_name
'Uhl, Werner'
'Tannert, Jens'
'Layh, Marcus'
'Hepp, Alexander'
'Grimme, Stefan'
'Risthaus, Tobias'

_publ_section_title
;
 Cooperative Ge--N Bond Activation in Hydrogallation Products of
 Alkynyl(diethylamino)germanes (Et2N)nGe(C\\tb CtBu)4--n
;
_journal_issue 22
_journal_name_full Organometallics
_journal_page_first 6770
_journal_paper_doi 10.1021/om400543v
_journal_volume 32
_journal_year 2013
_chemical_formula_sum 'C28 H57 Ga Ge N2'
_chemical_formula_weight 564.07
_chemical_name_systematic
; 
 ? 
;
_space_group_IT_number 14
_symmetry_cell_setting monoclinic
_symmetry_space_group_name_Hall '-P 2yn'
_symmetry_space_group_name_H-M 'P 1 21/n 1'
_atom_sites_solution_hydrogens geom
_atom_sites_solution_primary direct
_atom_sites_solution_secondary difmap
_audit_creation_method SHELXL-97
_cell_angle_alpha 90.00
_cell_angle_beta 91.527(2)
_cell_angle_gamma 90.00
_cell_formula_units_Z 4
_cell_length_a 16.5402(7)
_cell_length_b 9.8646(4)
_cell_length_c 19.9517(8)
_cell_measurement_reflns_used 8674
_cell_measurement_temperature 153(2)
_cell_measurement_theta_max 25.764
_cell_measurement_theta_min 2.304
_cell_volume 3254.2(2)
_computing_cell_refinement 'Bruker SAINT'
_computing_data_collection 'Bruker APEX2'
_computing_data_reduction 'Bruker SAINT'
_computing_molecular_graphics 'Bruker SHELXTL'
_computing_publication_material 'Bruker SHELXTL'
_computing_structure_refinement 'SHELXL-97 (Sheldrick, 2008)'
_computing_structure_solution 'SHELXS-97 (Sheldrick, 2008)'
_diffrn_ambient_temperature 153(2)
_diffrn_measured_fraction_theta_full 0.985
_diffrn_measured_fraction_theta_max 0.985
_diffrn_measurement_device_type 'Bruker APEX II CCD'
_diffrn_measurement_method 'omega scans'
_diffrn_radiation_monochromator graphite
_diffrn_radiation_source 'fine-focus sealed tube'
_diffrn_radiation_type MoK\a
_diffrn_radiation_wavelength 0.71073
_diffrn_reflns_av_R_equivalents 0.0726
_diffrn_reflns_av_sigmaI/netI 0.0528
_diffrn_reflns_limit_h_max 23
_diffrn_reflns_limit_h_min -23
_diffrn_reflns_limit_k_max 13
_diffrn_reflns_limit_k_min -13
_diffrn_reflns_limit_l_max 28
_diffrn_reflns_limit_l_min -27
_diffrn_reflns_number 55539
_diffrn_reflns_theta_full 30.17
_diffrn_reflns_theta_max 30.17
_diffrn_reflns_theta_min 2.30
_diffrn_standards_number 0
_exptl_absorpt_coefficient_mu 1.767
_exptl_absorpt_correction_T_max 0.8431
_exptl_absorpt_correction_T_min 0.3029
_exptl_absorpt_correction_type numerical
_exptl_absorpt_process_details SADABS
_exptl_crystal_colour colourless
_exptl_crystal_density_diffrn 1.151
_exptl_crystal_density_method 'not measured'
_exptl_crystal_description plate
_exptl_crystal_F_000 1208
_exptl_crystal_size_max 0.89
_exptl_crystal_size_mid 0.20
_exptl_crystal_size_min 0.10
_refine_diff_density_max 0.515
_refine_diff_density_min -0.431
_refine_diff_density_rms 0.073
_refine_ls_extinction_method none
_refine_ls_goodness_of_fit_ref 1.018
_refine_ls_hydrogen_treatment constr
_refine_ls_matrix_type full
_refine_ls_number_parameters 305
_refine_ls_number_reflns 9505
_refine_ls_number_restraints 0
_refine_ls_restrained_S_all 1.018
_refine_ls_R_factor_all 0.0671
_refine_ls_R_factor_gt 0.0380
_refine_ls_shift/su_max 0.001
_refine_ls_shift/su_mean 0.000
_refine_ls_structure_factor_coef Fsqd
_refine_ls_weighting_details 'calc w=1/[\s^2^(Fo^2^)+(0.0336P)^2^+1.0295P] where P=(Fo^2^+2Fc^2^)/3'
_refine_ls_weighting_scheme calc
_refine_ls_wR_factor_gt 0.0769
_refine_ls_wR_factor_ref 0.0861
_reflns_number_gt 6825
_reflns_number_total 9505
_reflns_threshold_expression >2sigma(I)
_cod_data_source_file om400543v_si_002.cif
_cod_data_source_block sad
_cod_original_sg_symbol_H-M P2(1)/n
_cod_database_code 4081786

loop_
_symmetry_equiv_pos_as_xyz
'x, y, z'
'-x+1/2, y+1/2, -z+1/2'
'-x, -y, -z'
'x-1/2, -y-1/2, z-1/2'

loop_
_atom_site_label
_atom_site_type_symbol
_atom_site_fract_x
_atom_site_fract_y
_atom_site_fract_z
_atom_site_U_iso_or_equiv
_atom_site_adp_type
_atom_site_occupancy
_atom_site_symmetry_multiplicity
_atom_site_calc_flag
_atom_site_refinement_flags
Ge1 Ge 0.716383(12) 0.74090(2) 0.033355(10) 0.02190(6) Uani 1 1 d .
C11 C 0.73128(12) 0.9230(2) 0.00255(10) 0.0237(4) Uani 1 1 d .
C12 C 0.73870(13) 1.0405(2) 0.03480(10) 0.0285(5) Uani 1 1 d .
H12 H 0.7460 1.1163 0.0054 0.034 Uiso 1 1 calc R
C13 C 0.73800(16) 1.0796(2) 0.10821(11) 0.0376(6) Uani 1 1 d .
C14 C 0.72870(17) 0.9614(3) 0.15565(11) 0.0418(6) Uani 1 1 d .
H14A H 0.6778 0.9175 0.1466 0.050 Uiso 1 1 calc R
H14B H 0.7305 0.9938 0.2010 0.050 Uiso 1 1 calc R
H14C H 0.7719 0.8980 0.1495 0.050 Uiso 1 1 calc R
C15 C 0.8169(2) 1.1524(4) 0.12414(15) 0.0928(15) Uani 1 1 d .
H15A H 0.8609 1.0893 0.1220 0.111 Uiso 1 1 calc R
H15B H 0.8153 1.1904 0.1684 0.111 Uiso 1 1 calc R
H15C H 0.8244 1.2236 0.0921 0.111 Uiso 1 1 calc R
C16 C 0.6672(3) 1.1780(3) 0.11752(16) 0.0819(12) Uani 1 1 d .
H16A H 0.6718 1.2524 0.0869 0.098 Uiso 1 1 calc R
H16B H 0.6686 1.2116 0.1627 0.098 Uiso 1 1 calc R
H16C H 0.6171 1.1314 0.1088 0.098 Uiso 1 1 calc R
Ga1 Ga 0.751450(14) 0.87628(2) -0.093901(11) 0.02435(6) Uani 1 1 d .
C01 C 0.67105(14) 0.9630(2) -0.15974(11) 0.0340(5) Uani 1 1 d .
C011 C 0.58272(14) 0.9348(3) -0.14475(12) 0.0419(6) Uani 1 1 d .
H01A H 0.5486 0.9947 -0.1707 0.050 Uiso 1 1 calc R
H01B H 0.5740 0.9492 -0.0979 0.050 Uiso 1 1 calc R
H01C H 0.5699 0.8425 -0.1562 0.050 Uiso 1 1 calc R
C012 C 0.68540(18) 0.9317(3) -0.23353(12) 0.0475(7) Uani 1 1 d .
H01D H 0.6772 0.8367 -0.2416 0.057 Uiso 1 1 calc R
H01E H 0.7398 0.9558 -0.2442 0.057 Uiso 1 1 calc R
H01F H 0.6482 0.9830 -0.2612 0.057 Uiso 1 1 calc R
C013 C 0.68384(19) 1.1165(3) -0.14884(13) 0.0499(7) Uani 1 1 d .
H01G H 0.6449 1.1660 -0.1757 0.060 Uiso 1 1 calc R
H01H H 0.7374 1.1410 -0.1616 0.060 Uiso 1 1 calc R
H01I H 0.6771 1.1380 -0.1024 0.060 Uiso 1 1 calc R
C02 C 0.87099(14) 0.8856(2) -0.11392(12) 0.0363(5) Uani 1 1 d .
C021 C 0.92412(15) 0.8482(3) -0.05317(15) 0.0521(7) Uani 1 1 d .
H02A H 0.9799 0.8626 -0.0633 0.062 Uiso 1 1 calc R
H02B H 0.9159 0.7545 -0.0422 0.062 Uiso 1 1 calc R
H02C H 0.9100 0.9038 -0.0158 0.062 Uiso 1 1 calc R
C022 C 0.89442(17) 0.7979(3) -0.17377(14) 0.0529(7) Uani 1 1 d .
H02D H 0.8604 0.8202 -0.2119 0.064 Uiso 1 1 calc R
H02E H 0.8876 0.7040 -0.1628 0.064 Uiso 1 1 calc R
H02F H 0.9499 0.8146 -0.1841 0.064 Uiso 1 1 calc R
C023 C 0.88955(18) 1.0331(3) -0.13079(18) 0.0648(9) Uani 1 1 d .
H02G H 0.8721 1.0905 -0.0951 0.078 Uiso 1 1 calc R
H02H H 0.8615 1.0577 -0.1717 0.078 Uiso 1 1 calc R
H02I H 0.9467 1.0437 -0.1361 0.078 Uiso 1 1 calc R
C21 C 0.80321(13) 0.6574(2) 0.08109(11) 0.0321(5) Uani 1 1 d .
C22 C 0.86381(13) 0.6278(2) 0.11153(11) 0.0307(5) Uani 1 1 d .
C23 C 0.93949(13) 0.5973(2) 0.14991(11) 0.0335(5) Uani 1 1 d .
C24 C 0.95274(18) 0.7113(3) 0.20173(14) 0.0521(7) Uani 1 1 d .
H24A H 0.9540 0.7971 0.1791 0.063 Uiso 1 1 calc R
H24B H 1.0032 0.6971 0.2256 0.063 Uiso 1 1 calc R
H24C H 0.9094 0.7107 0.2328 0.063 Uiso 1 1 calc R
C25 C 1.01002(16) 0.5963(3) 0.10216(14) 0.0577(8) Uani 1 1 d .
H25A H 1.0030 0.5234 0.0706 0.069 Uiso 1 1 calc R
H25B H 1.0598 0.5838 0.1273 0.069 Uiso 1 1 calc R
H25C H 1.0117 0.6809 0.0785 0.069 Uiso 1 1 calc R
C26 C 0.93218(16) 0.4618(3) 0.18591(15) 0.0500(7) Uani 1 1 d .
H26A H 0.8870 0.4646 0.2151 0.060 Uiso 1 1 calc R
H26B H 0.9808 0.4446 0.2119 0.060 Uiso 1 1 calc R
H26C H 0.9242 0.3909 0.1535 0.060 Uiso 1 1 calc R
N1 N 0.72073(10) 0.67032(17) -0.05872(8) 0.0237(4) Uani 1 1 d .
C31 C 0.55307(13) 0.7858(2) 0.06728(12) 0.0348(5) Uani 1 1 d .
H31A H 0.5677 0.8643 0.0419 0.042 Uiso 1 1 calc R
H31B H 0.5421 0.8154 0.1120 0.042 Uiso 1 1 calc R
C32 C 0.47654(16) 0.7263(3) 0.03647(16) 0.0589(8) Uani 1 1 d .
H32A H 0.4879 0.6884 -0.0066 0.071 Uiso 1 1 calc R
H32B H 0.4365 0.7962 0.0312 0.071 Uiso 1 1 calc R
H32C H 0.4566 0.6565 0.0652 0.071 Uiso 1 1 calc R
C41 C 0.61387(16) 0.5713(3) 0.11082(13) 0.0428(6) Uani 1 1 d .
H41A H 0.6604 0.5151 0.1045 0.051 Uiso 1 1 calc R
H41B H 0.5673 0.5217 0.0949 0.051 Uiso 1 1 calc R
C42 C 0.6058(2) 0.5972(4) 0.18443(15) 0.0798(11) Uani 1 1 d .
H42A H 0.6519 0.6473 0.2010 0.096 Uiso 1 1 calc R
H42B H 0.6028 0.5124 0.2078 0.096 Uiso 1 1 calc R
H42C H 0.5575 0.6487 0.1917 0.096 Uiso 1 1 calc R
N2 N 0.62175(11) 0.69304(19) 0.07019(9) 0.0288(4) Uani 1 1 d .
C51 C 0.63885(13) 0.6261(2) -0.08168(11) 0.0310(5) Uani 1 1 d .
H51A H 0.6018 0.6998 -0.0761 0.037 Uiso 1 1 calc R
H51B H 0.6218 0.5528 -0.0537 0.037 Uiso 1 1 calc R
C52 C 0.63443(16) 0.5800(3) -0.15433(12) 0.0433(6) Uani 1 1 d .
H52A H 0.6609 0.6454 -0.1818 0.052 Uiso 1 1 calc R
H52B H 0.5788 0.5716 -0.1688 0.052 Uiso 1 1 calc R
H52C H 0.6608 0.4938 -0.1583 0.052 Uiso 1 1 calc R
C61 C 0.78185(14) 0.5622(2) -0.06910(12) 0.0325(5) Uani 1 1 d .
H61A H 0.8327 0.5921 -0.0501 0.039 Uiso 1 1 calc R
H61B H 0.7886 0.5511 -0.1164 0.039 Uiso 1 1 calc R
C62 C 0.76204(16) 0.4247(2) -0.03929(13) 0.0425(6) Uani 1 1 d .
H62A H 0.7496 0.4354 0.0071 0.051 Uiso 1 1 calc R
H62B H 0.8078 0.3655 -0.0431 0.051 Uiso 1 1 calc R
H62C H 0.7163 0.3863 -0.0631 0.051 Uiso 1 1 calc R

loop_
_atom_site_aniso_label
_atom_site_aniso_U_11
_atom_site_aniso_U_22
_atom_site_aniso_U_33
_atom_site_aniso_U_23
_atom_site_aniso_U_13
_atom_site_aniso_U_12
Ge1 0.02084(10) 0.02098(12) 0.02396(11) 0.00182(9) 0.00188(8) -0.00064(9)
C11 0.0221(10) 0.0233(11) 0.0256(10) 0.0010(8) 0.0017(8) -0.0014(8)
C12 0.0344(11) 0.0265(12) 0.0247(11) 0.0018(8) 0.0034(9) -0.0036(9)
C13 0.0562(16) 0.0297(13) 0.0271(12) -0.0053(10) 0.0044(11) -0.0107(11)
C14 0.0608(17) 0.0394(15) 0.0252(12) -0.0014(10) 0.0010(11) -0.0095(12)
C15 0.121(3) 0.118(3) 0.0388(17) -0.0018(18) -0.0109(19) -0.087(3)
C16 0.141(4) 0.058(2) 0.0477(18) -0.0056(16) 0.026(2) 0.039(2)
Ga1 0.02740(12) 0.02288(13) 0.02297(12) 0.00020(9) 0.00431(9) -0.00203(9)
C01 0.0431(13) 0.0349(14) 0.0241(11) 0.0029(9) 0.0007(10) 0.0043(10)
C011 0.0413(14) 0.0509(16) 0.0333(13) -0.0001(11) -0.0053(11) 0.0138(12)
C012 0.0594(17) 0.0556(18) 0.0276(12) 0.0041(11) 0.0018(12) 0.0053(14)
C013 0.0691(19) 0.0382(16) 0.0422(15) 0.0081(12) -0.0011(13) 0.0092(14)
C02 0.0322(12) 0.0317(13) 0.0455(14) -0.0004(11) 0.0136(10) -0.0064(10)
C021 0.0262(12) 0.064(2) 0.0663(19) -0.0038(15) 0.0054(12) -0.0121(12)
C022 0.0443(15) 0.0569(18) 0.0588(18) -0.0035(14) 0.0242(13) 0.0041(14)
C023 0.0497(17) 0.0413(17) 0.105(3) 0.0056(17) 0.0285(17) -0.0137(14)
C21 0.0301(12) 0.0314(13) 0.0350(12) 0.0045(10) 0.0010(10) 0.0002(10)
C22 0.0296(11) 0.0310(12) 0.0315(11) 0.0022(9) 0.0015(9) 0.0006(9)
C23 0.0259(11) 0.0415(14) 0.0329(12) 0.0043(10) -0.0025(9) 0.0034(10)
C24 0.0527(17) 0.0526(18) 0.0502(16) -0.0016(13) -0.0119(13) -0.0043(14)
C25 0.0328(14) 0.090(2) 0.0503(17) 0.0066(16) 0.0041(12) 0.0121(15)
C26 0.0420(15) 0.0457(17) 0.0614(18) 0.0089(14) -0.0146(13) 0.0021(12)
N1 0.0210(8) 0.0225(9) 0.0278(9) -0.0020(7) 0.0047(7) -0.0010(7)
C31 0.0247(11) 0.0359(13) 0.0441(14) -0.0017(10) 0.0084(10) -0.0005(10)
C32 0.0287(13) 0.073(2) 0.076(2) -0.0198(17) 0.0049(13) -0.0022(14)
C41 0.0435(14) 0.0337(14) 0.0518(16) 0.0116(12) 0.0137(12) -0.0062(11)
C42 0.112(3) 0.086(3) 0.0410(17) 0.0236(17) 0.0067(18) -0.013(2)
N2 0.0272(9) 0.0248(10) 0.0348(10) 0.0028(8) 0.0080(8) -0.0014(8)
C51 0.0268(11) 0.0336(13) 0.0326(12) -0.0024(10) 0.0030(9) -0.0061(9)
C52 0.0441(14) 0.0485(16) 0.0372(14) -0.0098(12) -0.0007(11) -0.0119(12)
C61 0.0306(11) 0.0252(12) 0.0424(13) -0.0022(10) 0.0132(10) 0.0026(9)
C62 0.0486(15) 0.0240(12) 0.0553(16) -0.0001(11) 0.0116(13) 0.0042(11)

loop_
_atom_type_symbol
_atom_type_description
_atom_type_scat_dispersion_real
_atom_type_scat_dispersion_imag
_atom_type_scat_source
C C 0.0033 0.0016 'International Tables Vol C Tables 4.2.6.8 and 6.1.1.4'
H H 0.0000 0.0000 'International Tables Vol C Tables 4.2.6.8 and 6.1.1.4'
N N 0.0061 0.0033 'International Tables Vol C Tables 4.2.6.8 and 6.1.1.4'
Ga Ga 0.2307 1.6083 'International Tables Vol C Tables 4.2.6.8 and 6.1.1.4'
Ge Ge 0.1547 1.8001 'International Tables Vol C Tables 4.2.6.8 and 6.1.1.4'

loop_
_geom_angle_atom_site_label_1
_geom_angle_atom_site_label_2
_geom_angle_atom_site_label_3
_geom_angle
N2 Ge1 C21 109.60(9)
N2 Ge1 C11 119.65(8)
C21 Ge1 C11 117.86(9)
N2 Ge1 N1 109.90(8)
C21 Ge1 N1 105.66(9)
C11 Ge1 N1 91.38(8)
N2 Ge1 Ga1 131.44(6)
C21 Ge1 Ga1 117.91(7)
C11 Ge1 Ga1 42.89(6)
N1 Ge1 Ga1 48.82(5)
C12 C11 Ge1 132.27(16)
C12 C11 Ga1 130.24(16)
Ge1 C11 Ga1 96.77(9)
C11 C12 C13 133.4(2)
C11 C12 H12 113.3
C13 C12 H12 113.3
C14 C13 C12 114.37(19)
C14 C13 C15 109.6(2)
C12 C13 C15 107.1(2)
C14 C13 C16 108.7(2)
C12 C13 C16 107.7(2)
C15 C13 C16 109.3(3)
C13 C14 H14A 109.5
C13 C14 H14B 109.5
H14A C14 H14B 109.5
C13 C14 H14C 109.5
H14A C14 H14C 109.5
H14B C14 H14C 109.5
C13 C15 H15A 109.5
C13 C15 H15B 109.5
H15A C15 H15B 109.5
C13 C15 H15C 109.5
H15A C15 H15C 109.5
H15B C15 H15C 109.5
C13 C16 H16A 109.5
C13 C16 H16B 109.5
H16A C16 H16B 109.5
C13 C16 H16C 109.5
H16A C16 H16C 109.5
H16B C16 H16C 109.5
C11 Ga1 C02 111.37(9)
C11 Ga1 C01 113.49(9)
C02 Ga1 C01 118.53(10)
C11 Ga1 N1 82.06(7)
C02 Ga1 N1 109.71(8)
C01 Ga1 N1 116.08(8)
C11 Ga1 Ge1 40.34(6)
C02 Ga1 Ge1 113.97(7)
C01 Ga1 Ge1 127.48(7)
N1 Ga1 Ge1 42.00(4)
C011 C01 C012 109.0(2)
C011 C01 C013 106.3(2)
C012 C01 C013 108.0(2)
C011 C01 Ga1 114.20(15)
C012 C01 Ga1 114.93(17)
C013 C01 Ga1 103.72(16)
C01 C011 H01A 109.5
C01 C011 H01B 109.5
H01A C011 H01B 109.5
C01 C011 H01C 109.5
H01A C011 H01C 109.5
H01B C011 H01C 109.5
C01 C012 H01D 109.5
C01 C012 H01E 109.5
H01D C012 H01E 109.5
C01 C012 H01F 109.5
H01D C012 H01F 109.5
H01E C012 H01F 109.5
C01 C013 H01G 109.5
C01 C013 H01H 109.5
H01G C013 H01H 109.5
C01 C013 H01I 109.5
H01G C013 H01I 109.5
H01H C013 H01I 109.5
C021 C02 C023 106.9(2)
C021 C02 C022 109.3(2)
C023 C02 C022 108.0(2)
C021 C02 Ga1 112.13(16)
C023 C02 Ga1 106.83(17)
C022 C02 Ga1 113.29(17)
C02 C021 H02A 109.5
C02 C021 H02B 109.5
H02A C021 H02B 109.5
C02 C021 H02C 109.5
H02A C021 H02C 109.5
H02B C021 H02C 109.5
C02 C022 H02D 109.5
C02 C022 H02E 109.5
H02D C022 H02E 109.5
C02 C022 H02F 109.5
H02D C022 H02F 109.5
H02E C022 H02F 109.5
C02 C023 H02G 109.5
C02 C023 H02H 109.5
H02G C023 H02H 109.5
C02 C023 H02I 109.5
H02G C023 H02I 109.5
H02H C023 H02I 109.5
C22 C21 Ge1 168.1(2)
C21 C22 C23 177.6(3)
C22 C23 C26 110.2(2)
C22 C23 C25 109.17(19)
C26 C23 C25 111.1(2)
C22 C23 C24 107.6(2)
C26 C23 C24 109.6(2)
C25 C23 C24 109.1(2)
C23 C24 H24A 109.5
C23 C24 H24B 109.5
H24A C24 H24B 109.5
C23 C24 H24C 109.5
H24A C24 H24C 109.5
H24B C24 H24C 109.5
C23 C25 H25A 109.5
C23 C25 H25B 109.5
H25A C25 H25B 109.5
C23 C25 H25C 109.5
H25A C25 H25C 109.5
H25B C25 H25C 109.5
C23 C26 H26A 109.5
C23 C26 H26B 109.5
H26A C26 H26B 109.5
C23 C26 H26C 109.5
H26A C26 H26C 109.5
H26B C26 H26C 109.5
C51 N1 C61 111.34(17)
C51 N1 Ge1 109.67(12)
C61 N1 Ge1 115.18(14)
C51 N1 Ga1 112.81(13)
C61 N1 Ga1 116.84(12)
Ge1 N1 Ga1 89.18(7)
N2 C31 C32 114.5(2)
N2 C31 H31A 108.6
C32 C31 H31A 108.6
N2 C31 H31B 108.6
C32 C31 H31B 108.6
H31A C31 H31B 107.6
C31 C32 H32A 109.5
C31 C32 H32B 109.5
H32A C32 H32B 109.5
C31 C32 H32C 109.5
H32A C32 H32C 109.5
H32B C32 H32C 109.5
N2 C41 C42 114.6(2)
N2 C41 H41A 108.6
C42 C41 H41A 108.6
N2 C41 H41B 108.6
C42 C41 H41B 108.6
H41A C41 H41B 107.6
C41 C42 H42A 109.5
C41 C42 H42B 109.5
H42A C42 H42B 109.5
C41 C42 H42C 109.5
H42A C42 H42C 109.5
H42B C42 H42C 109.5
C41 N2 C31 117.28(18)
C41 N2 Ge1 122.16(15)
C31 N2 Ge1 120.08(15)
N1 C51 C52 113.77(18)
N1 C51 H51A 108.8
C52 C51 H51A 108.8
N1 C51 H51B 108.8
C52 C51 H51B 108.8
H51A C51 H51B 107.7
C51 C52 H52A 109.5
C51 C52 H52B 109.5
H52A C52 H52B 109.5
C51 C52 H52C 109.5
H52A C52 H52C 109.5
H52B C52 H52C 109.5
N1 C61 C62 115.53(18)
N1 C61 H61A 108.4
C62 C61 H61A 108.4
N1 C61 H61B 108.4
C62 C61 H61B 108.4
H61A C61 H61B 107.5
C61 C62 H62A 109.5
C61 C62 H62B 109.5
H62A C62 H62B 109.5
C61 C62 H62C 109.5
H62A C62 H62C 109.5
H62B C62 H62C 109.5

loop_
_geom_bond_atom_site_label_1
_geom_bond_atom_site_label_2
_geom_bond_distance
Ge1 N2 1.8095(17)
Ge1 C21 1.891(2)
Ge1 C11 1.917(2)
Ge1 N1 1.9677(17)
Ge1 Ga1 2.9402(3)
C11 C12 1.329(3)
C11 Ga1 2.015(2)
C12 C13 1.515(3)
C12 H12 0.9600
C13 C14 1.512(3)
C13 C15 1.515(4)
C13 C16 1.536(4)
C14 H14A 0.9599
C14 H14B 0.9599
C14 H14C 0.9599
C15 H15A 0.9599
C15 H15B 0.9599
C15 H15C 0.9599
C16 H16A 0.9599
C16 H16B 0.9599
C16 H16C 0.9599
Ga1 C02 2.030(2)
Ga1 C01 2.033(2)
Ga1 N1 2.2131(17)
C01 C011 1.525(3)
C01 C012 1.529(3)
C01 C013 1.543(3)
C011 H01A 0.9599
C011 H01B 0.9599
C011 H01C 0.9599
C012 H01D 0.9599
C012 H01E 0.9599
C012 H01F 0.9599
C013 H01G 0.9599
C013 H01H 0.9599
C013 H01I 0.9599
C02 C021 1.523(4)
C02 C023 1.526(3)
C02 C022 1.533(3)
C021 H02A 0.9599
C021 H02B 0.9599
C021 H02C 0.9599
C022 H02D 0.9599
C022 H02E 0.9599
C022 H02F 0.9599
C023 H02G 0.9599
C023 H02H 0.9599
C023 H02I 0.9599
C21 C22 1.194(3)
C22 C23 1.481(3)
C23 C26 1.524(3)
C23 C25 1.526(3)
C23 C24 1.539(3)
C24 H24A 0.9599
C24 H24B 0.9599
C24 H24C 0.9599
C25 H25A 0.9599
C25 H25B 0.9599
C25 H25C 0.9599
C26 H26A 0.9599
C26 H26B 0.9599
C26 H26C 0.9599
N1 C51 1.484(3)
N1 C61 1.488(3)
C31 N2 1.459(3)
C31 C32 1.511(3)
C31 H31A 0.9600
C31 H31B 0.9600
C32 H32A 0.9599
C32 H32B 0.9599
C32 H32C 0.9599
C41 N2 1.457(3)
C41 C42 1.500(4)
C41 H41A 0.9600
C41 H41B 0.9600
C42 H42A 0.9599
C42 H42B 0.9599
C42 H42C 0.9599
C51 C52 1.519(3)
C51 H51A 0.9600
C51 H51B 0.9600
C52 H52A 0.9599
C52 H52B 0.9599
C52 H52C 0.9599
C61 C62 1.520(3)
C61 H61A 0.9600
C61 H61B 0.9600
C62 H62A 0.9599
C62 H62B 0.9599
C62 H62C 0.9599

loop_
_geom_torsion_atom_site_label_1
_geom_torsion_atom_site_label_2
_geom_torsion_atom_site_label_3
_geom_torsion_atom_site_label_4
_geom_torsion
N2 Ge1 C11 C12 68.8(2)
C21 Ge1 C11 C12 -68.7(2)
N1 Ge1 C11 C12 -177.2(2)
Ga1 Ge1 C11 C12 -170.8(3)
N2 Ge1 C11 Ga1 -120.41(9)
C21 Ge1 C11 Ga1 102.06(10)
N1 Ge1 C11 Ga1 -6.49(8)
Ge1 C11 C12 C13 -0.5(4)
Ga1 C11 C12 C13 -168.4(2)
C11 C12 C13 C14 1.5(4)
C11 C12 C13 C15 123.2(3)
C11 C12 C13 C16 -119.4(3)
C12 C11 Ga1 C02 68.7(2)
Ge1 C11 Ga1 C02 -102.30(10)
C12 C11 Ga1 C01 -68.1(2)
Ge1 C11 Ga1 C01 120.87(10)
C12 C11 Ga1 N1 176.9(2)
Ge1 C11 Ga1 N1 5.83(7)
C12 C11 Ga1 Ge1 171.0(3)
N2 Ge1 Ga1 C11 91.10(12)
C21 Ge1 Ga1 C11 -101.94(12)
N1 Ge1 Ga1 C11 171.36(11)
N2 Ge1 Ga1 C02 -173.58(11)
C21 Ge1 Ga1 C02 -6.62(11)
C11 Ge1 Ga1 C02 95.32(11)
N1 Ge1 Ga1 C02 -93.32(10)
N2 Ge1 Ga1 C01 8.39(12)
C21 Ge1 Ga1 C01 175.35(12)
C11 Ge1 Ga1 C01 -82.71(12)
N1 Ge1 Ga1 C01 88.65(11)
N2 Ge1 Ga1 N1 -80.26(10)
C21 Ge1 Ga1 N1 86.70(10)
C11 Ge1 Ga1 N1 -171.36(11)
C11 Ga1 C01 C011 -53.91(19)
C02 Ga1 C01 C011 172.57(16)
N1 Ga1 C01 C011 38.67(19)
Ge1 Ga1 C01 C011 -9.5(2)
C11 Ga1 C01 C012 178.99(17)
C02 Ga1 C01 C012 45.5(2)
N1 Ga1 C01 C012 -88.42(19)
Ge1 Ga1 C01 C012 -136.57(16)
C11 Ga1 C01 C013 61.30(18)
C02 Ga1 C01 C013 -72.22(18)
N1 Ga1 C01 C013 153.88(15)
Ge1 Ga1 C01 C013 105.74(16)
C11 Ga1 C02 C021 31.6(2)
C01 Ga1 C02 C021 166.01(17)
N1 Ga1 C02 C021 -57.42(19)
Ge1 Ga1 C02 C021 -12.2(2)
C11 Ga1 C02 C023 -85.3(2)
C01 Ga1 C02 C023 49.2(2)
N1 Ga1 C02 C023 -174.28(18)
Ge1 Ga1 C02 C023 -129.07(18)
C11 Ga1 C02 C022 155.88(18)
C01 Ga1 C02 C022 -69.7(2)
N1 Ga1 C02 C022 66.9(2)
Ge1 Ga1 C02 C022 112.08(18)
N2 Ge1 C21 C22 -130.0(10)
C11 Ge1 C21 C22 11.4(10)
N1 Ge1 C21 C22 111.6(10)
Ga1 Ge1 C21 C22 60.3(10)
Ge1 C21 C22 C23 16(6)
C21 C22 C23 C26 146(6)
C21 C22 C23 C25 -92(6)
C21 C22 C23 C24 26(6)
N2 Ge1 N1 C51 14.22(16)
C21 Ge1 N1 C51 132.39(15)
C11 Ge1 N1 C51 -108.12(15)
Ga1 Ge1 N1 C51 -113.99(15)
N2 Ge1 N1 C61 -112.30(14)
C21 Ge1 N1 C61 5.87(16)
C11 Ge1 N1 C61 125.36(15)
Ga1 Ge1 N1 C61 119.49(15)
N2 Ge1 N1 Ga1 128.21(7)
C21 Ge1 N1 Ga1 -113.62(8)
C11 Ge1 N1 Ga1 5.87(7)
C11 Ga1 N1 C51 105.42(14)
C02 Ga1 N1 C51 -144.65(14)
C01 Ga1 N1 C51 -6.91(16)
Ge1 Ga1 N1 C51 111.05(14)
C11 Ga1 N1 C61 -123.64(16)
C02 Ga1 N1 C61 -13.71(17)
C01 Ga1 N1 C61 124.04(16)
Ge1 Ga1 N1 C61 -118.01(17)
C11 Ga1 N1 Ge1 -5.63(7)
C02 Ga1 N1 Ge1 104.30(9)
C01 Ga1 N1 Ge1 -117.96(8)
C42 C41 N2 C31 -64.5(3)
C42 C41 N2 Ge1 107.6(3)
C32 C31 N2 C41 -62.7(3)
C32 C31 N2 Ge1 125.1(2)
C21 Ge1 N2 C41 -21.9(2)
C11 Ge1 N2 C41 -162.57(17)
N1 Ge1 N2 C41 93.81(19)
Ga1 Ge1 N2 C41 145.89(15)
C21 Ge1 N2 C31 149.92(17)
C11 Ge1 N2 C31 9.2(2)
N1 Ge1 N2 C31 -94.38(17)
Ga1 Ge1 N2 C31 -42.3(2)
C61 N1 C51 C52 -55.9(2)
Ge1 N1 C51 C52 175.48(16)
Ga1 N1 C51 C52 77.8(2)
C51 N1 C61 C62 -53.2(3)
Ge1 N1 C61 C62 72.4(2)
Ga1 N1 C61 C62 175.14(16)
